data_7205780
loop_
_publ_author_name
'Yang, En-Cui'
'Yang, You-Li'
'Liu, Zhong-Yi'
'Liu, Kai-Sheng'
'Wu, Xiao-Yun'
'Zhao, Xiao-Jun'

_publ_section_title
;
 Two unique antiferromagnetic 3D frameworks with unusual CuII4 cluster
 and alternate CuII4 + CuII1 structural motif tuned by aromatic
 polycarboxylate coligand
;
_journal_issue 7
_journal_name_full CrystEngComm
_journal_page_first 2667
_journal_paper_doi 10.1039/c0ce00764a
_journal_volume 13
_journal_year 2011
_chemical_formula_sum 'C22 H16 Cu4 N8 O14'
_chemical_formula_weight 870.59
_chemical_name_systematic
;
?
;
_space_group_IT_number 14
_symmetry_cell_setting monoclinic
_symmetry_space_group_name_Hall '-P 2ybc'
_symmetry_space_group_name_H-M 'P 1 21/c 1'
_atom_sites_solution_hydrogens geom
_atom_sites_solution_primary direct
_atom_sites_solution_secondary difmap
_audit_creation_method SHELXL-97
_cell_angle_alpha 90.00
_cell_angle_beta 123.605(7)
_cell_angle_gamma 90.00
_cell_formula_units_Z 2
_cell_length_a 13.5623(16)
_cell_length_b 7.2662(9)
_cell_length_c 15.2513(13)
_cell_measurement_reflns_used 4126
_cell_measurement_temperature 296(2)
_cell_measurement_theta_max 30.34
_cell_measurement_theta_min 3.23
_cell_volume 1251.8(3)
_computing_cell_refinement 'Bruker SAINT'
_computing_data_collection 'Bruker APEX2'
_computing_data_reduction 'Bruker SAINT'
_computing_molecular_graphics 'Bruker SHELXTL'
_computing_publication_material 'Bruker SHELXTL'
_computing_structure_refinement 'SHELXL-97 (Sheldrick, 1997)'
_computing_structure_solution 'SHELXS-97 (Sheldrick, 1990)'
_diffrn_ambient_temperature 296(2)
_diffrn_measured_fraction_theta_full 1.000
_diffrn_measured_fraction_theta_max 1.000
_diffrn_measurement_device_type 'Bruker APEX-II CCD'
_diffrn_measurement_method '\f and \w scans'
_diffrn_radiation_monochromator graphite
_diffrn_radiation_source 'fine-focus sealed tube'
_diffrn_radiation_type MoK\a
_diffrn_radiation_wavelength 0.71073
_diffrn_reflns_av_R_equivalents 0.0256
_diffrn_reflns_av_sigmaI/netI 0.0307
_diffrn_reflns_limit_h_max 15
_diffrn_reflns_limit_h_min -16
_diffrn_reflns_limit_k_max 5
_diffrn_reflns_limit_k_min -8
_diffrn_reflns_limit_l_max 18
_diffrn_reflns_limit_l_min -16
_diffrn_reflns_number 6003
_diffrn_reflns_theta_full 25.01
_diffrn_reflns_theta_max 25.01
_diffrn_reflns_theta_min 1.80
_diffrn_standards_number 0
_exptl_absorpt_coefficient_mu 3.450
_exptl_absorpt_correction_T_max 0.8743
_exptl_absorpt_correction_T_min 0.7698
_exptl_absorpt_correction_type multi-scan
_exptl_absorpt_process_details SADABS
_exptl_crystal_colour BLUE
_exptl_crystal_density_diffrn 2.310
_exptl_crystal_density_meas ?
_exptl_crystal_density_method 'not measured'
_exptl_crystal_description BLOCK
_exptl_crystal_F_000 864
_exptl_crystal_size_max 0.08
_exptl_crystal_size_mid 0.07
_exptl_crystal_size_min 0.04
_refine_diff_density_max 0.489
_refine_diff_density_min -0.437
_refine_diff_density_rms 0.095
_refine_ls_extinction_method none
_refine_ls_goodness_of_fit_ref 1.045
_refine_ls_hydrogen_treatment constr
_refine_ls_matrix_type full
_refine_ls_number_parameters 217
_refine_ls_number_reflns 2213
_refine_ls_number_restraints 0
_refine_ls_restrained_S_all 1.045
_refine_ls_R_factor_all 0.0301
_refine_ls_R_factor_gt 0.0259
_refine_ls_shift/su_max 0.001
_refine_ls_shift/su_mean 0.000
_refine_ls_structure_factor_coef Fsqd
_refine_ls_weighting_details 'calc w=1/[\s^2^(Fo^2^)+(0.0411P)^2^+1.4577P] where P=(Fo^2^+2Fc^2^)/3'
_refine_ls_weighting_scheme calc
_refine_ls_wR_factor_gt 0.0707
_refine_ls_wR_factor_ref 0.0728
_reflns_number_gt 1996
_reflns_number_total 2213
_reflns_threshold_expression >2sigma(I)
_cod_data_source_file c0ce00764a.txt
_cod_data_source_block n100628b
_cod_depositor_comments
;
The following automatic conversions were performed:
'_symmetry_cell_setting' value 'Monoclinic' changed to 'monoclinic'
according to '/home/saulius/struct/CIF-dictionaries/cif_core.dic'
dictionary named 'cif_core.dic' version 2.4.1 from
2010-06-29.

'_exptl_absorpt_correction_type' value 'MULTI-SCAN' changed
to 'multi-scan' according to
'/home/saulius/struct/CIF-dictionaries/cif_core.dic' dictionary named
'cif_core.dic' version 2.4.1 from 2010-06-29.

Automatic conversion script
Id: cif_fix_enum 1555 2011-01-17 13:19:09Z saulius 

The following automatic conversions were performed:

'_exptl_crystal_density_meas' value 'NONE' was changed to '?' - the
value is perceived as not measured.

Automatic conversion script
Id: cif_fix_values 3008 2015-01-20 13:52:24Z robertas 
;
_cod_original_cell_volume 1251.8(2)
_cod_original_sg_symbol_H-M P21/c
_cod_database_code 7205780

loop_
_symmetry_equiv_pos_as_xyz
'x, y, z'
'-x, y+1/2, -z+1/2'
'-x, -y, -z'
'x, -y-1/2, z-1/2'

loop_
_atom_site_label
_atom_site_type_symbol
_atom_site_fract_x
_atom_site_fract_y
_atom_site_fract_z
_atom_site_U_iso_or_equiv
_atom_site_adp_type
_atom_site_occupancy
_atom_site_symmetry_multiplicity
_atom_site_calc_flag
_atom_site_refinement_flags
_atom_site_disorder_assembly
_atom_site_disorder_group
Cu1 Cu 0.99284(3) 1.10370(5) 0.58457(2) 0.01253(12) Uani 1 1 d . . .
Cu2 Cu 0.74933(3) 0.97964(5) 0.39200(3) 0.01355(13) Uani 1 1 d . . .
O1 O 0.73623(18) 0.9146(3) 0.51060(15) 0.0180(5) Uani 1 1 d . . .
O2 O 0.89631(18) 1.0643(3) 0.64171(16) 0.0191(5) Uani 1 1 d . . .
O3 O 0.86671(18) 1.2613(3) 0.96094(15) 0.0187(5) Uani 1 1 d . . .
O4 O 0.8961(2) 0.9777(3) 1.02249(17) 0.0272(6) Uani 1 1 d . . .
O5 O 0.41289(18) 0.9306(3) 0.68476(15) 0.0200(5) Uani 1 1 d . . .
O6 O 0.41109(18) 0.7549(3) 0.56297(16) 0.0222(5) Uani 1 1 d . . .
O7 O 0.90464(17) 0.8712(3) 0.46422(14) 0.0130(4) Uani 1 1 d . . .
H7 H 0.8967 0.7649 0.4829 0.016 Uiso 1 1 d R . .
N1 N 1.2424(2) 0.9963(3) 0.73376(19) 0.0151(5) Uani 1 1 d . . .
N2 N 1.1331(2) 1.0205(4) 0.72013(19) 0.0166(6) Uani 1 1 d . . .
N3 N 1.2564(2) 0.9253(4) 0.87962(19) 0.0216(6) Uani 1 1 d . . .
H3 H 1.2854 0.8927 0.9437 0.026 Uiso 1 1 d R . .
N4 N 1.4280(2) 0.8891(4) 0.8784(2) 0.0262(7) Uani 1 1 d . . .
H4A H 1.4621 0.8985 0.8448 0.031 Uiso 1 1 d R . .
H4B H 1.4674 0.8503 0.9423 0.031 Uiso 1 1 d R . .
C1 C 0.7502(3) 0.9680(4) 0.6701(2) 0.0148(6) Uani 1 1 d . . .
C2 C 0.8191(3) 1.0293(4) 0.7744(2) 0.0155(6) Uani 1 1 d . . .
H2 H 0.8952 1.0735 0.8020 0.019 Uiso 1 1 calc R . .
C3 C 0.7740(3) 1.0240(4) 0.8363(2) 0.0141(6) Uani 1 1 d . . .
C4 C 0.6589(3) 0.9645(4) 0.7945(2) 0.0144(6) Uani 1 1 d . . .
H4 H 0.6283 0.9634 0.8361 0.017 Uiso 1 1 calc R . .
C5 C 0.5894(3) 0.9064(4) 0.6900(2) 0.0141(6) Uani 1 1 d . . .
C6 C 0.6364(3) 0.9054(4) 0.6290(2) 0.0144(6) Uani 1 1 d . . .
H6 H 0.5910 0.8623 0.5601 0.017 Uiso 1 1 calc R . .
C7 C 0.7982(3) 0.9818(4) 0.6017(2) 0.0153(6) Uani 1 1 d . . .
C8 C 0.8519(3) 1.0895(4) 0.9495(2) 0.0140(6) Uani 1 1 d . . .
C9 C 0.4611(3) 0.8560(4) 0.6405(2) 0.0154(6) Uani 1 1 d . . .
C10 C 1.1441(3) 0.9771(5) 0.8080(2) 0.0216(7) Uani 1 1 d . . .
H10 H 1.0836 0.9812 0.8195 0.026 Uiso 1 1 calc R . .
C11 C 1.3144(3) 0.9347(4) 0.8312(2) 0.0174(7) Uani 1 1 d . . .

loop_
_atom_site_aniso_label
_atom_site_aniso_U_11
_atom_site_aniso_U_22
_atom_site_aniso_U_33
_atom_site_aniso_U_23
_atom_site_aniso_U_13
_atom_site_aniso_U_12
Cu1 0.0112(2) 0.0153(2) 0.00999(19) 0.00074(14) 0.00517(15) 0.00100(14)
Cu2 0.0108(2) 0.0178(2) 0.0106(2) -0.00009(14) 0.00499(15) -0.00046(14)
O1 0.0170(11) 0.0249(12) 0.0123(10) -0.0010(9) 0.0082(9) -0.0022(9)
O2 0.0149(11) 0.0285(12) 0.0154(10) -0.0024(9) 0.0092(9) -0.0035(10)
O3 0.0167(10) 0.0134(11) 0.0161(10) -0.0018(9) 0.0028(8) -0.0015(9)
O4 0.0405(14) 0.0173(12) 0.0146(11) -0.0008(9) 0.0095(10) -0.0012(11)
O5 0.0105(10) 0.0366(14) 0.0119(10) 0.0002(9) 0.0056(8) 0.0008(9)
O6 0.0168(10) 0.0272(13) 0.0169(10) -0.0061(10) 0.0058(9) -0.0048(10)
O7 0.0141(10) 0.0124(10) 0.0137(10) 0.0027(8) 0.0084(8) 0.0007(8)
N1 0.0118(12) 0.0165(14) 0.0122(12) -0.0007(10) 0.0037(10) 0.0004(10)
N2 0.0176(13) 0.0189(14) 0.0149(12) -0.0001(11) 0.0100(10) -0.0001(11)
N3 0.0239(15) 0.0280(16) 0.0108(12) 0.0034(11) 0.0083(11) 0.0035(12)
N4 0.0183(14) 0.0352(18) 0.0193(13) 0.0048(12) 0.0068(11) 0.0027(12)
C1 0.0147(15) 0.0148(15) 0.0153(14) -0.0001(12) 0.0085(12) 0.0011(12)
C2 0.0144(14) 0.0164(15) 0.0128(14) -0.0004(12) 0.0057(12) -0.0010(12)
C3 0.0158(14) 0.0112(15) 0.0120(14) -0.0006(11) 0.0058(11) 0.0005(12)
C4 0.0160(15) 0.0153(15) 0.0147(14) -0.0001(12) 0.0102(12) 0.0004(12)
C5 0.0143(15) 0.0115(15) 0.0151(14) 0.0011(12) 0.0073(12) 0.0007(12)
C6 0.0144(14) 0.0137(15) 0.0114(13) -0.0005(12) 0.0048(11) 0.0017(12)
C7 0.0155(15) 0.0178(16) 0.0115(14) 0.0028(12) 0.0068(12) 0.0034(12)
C8 0.0117(13) 0.0163(16) 0.0145(15) -0.0030(12) 0.0075(11) -0.0013(12)
C9 0.0126(14) 0.0188(15) 0.0115(14) 0.0027(12) 0.0046(11) 0.0008(12)
C10 0.0220(17) 0.0263(18) 0.0172(15) 0.0014(14) 0.0113(13) 0.0019(14)
C11 0.0176(15) 0.0151(15) 0.0133(14) -0.0008(12) 0.0047(12) -0.0004(13)

loop_
_atom_type_symbol
_atom_type_description
_atom_type_scat_dispersion_real
_atom_type_scat_dispersion_imag
_atom_type_scat_source
C C 0.0033 0.0016 'International Tables Vol C Tables 4.2.6.8 and 6.1.1.4'
H H 0.0000 0.0000 'International Tables Vol C Tables 4.2.6.8 and 6.1.1.4'
N N 0.0061 0.0033 'International Tables Vol C Tables 4.2.6.8 and 6.1.1.4'
O O 0.0106 0.0060 'International Tables Vol C Tables 4.2.6.8 and 6.1.1.4'
Cu Cu 0.3201 1.2651 'International Tables Vol C Tables 4.2.6.8 and 6.1.1.4'

loop_
_geom_angle_atom_site_label_1
_geom_angle_atom_site_label_2
_geom_angle_atom_site_label_3
_geom_angle
_geom_angle_site_symmetry_1
_geom_angle_site_symmetry_3
_geom_angle_publ_flag
O7 Cu1 O2 175.76(9) 3_776 . ?
O7 Cu1 O3 90.76(9) 3_776 4_585 ?
O2 Cu1 O3 93.35(9) . 4_585 ?
O7 Cu1 N2 87.13(9) 3_776 . ?
O2 Cu1 N2 89.06(10) . . ?
O3 Cu1 N2 167.89(10) 4_585 . ?
O7 Cu1 O7 85.89(8) 3_776 . ?
O2 Cu1 O7 93.89(8) . . ?
O3 Cu1 O7 78.93(8) 4_585 . ?
N2 Cu1 O7 112.76(9) . . ?
O7 Cu2 O5 175.37(10) . 3_676 ?
O7 Cu2 O1 90.14(9) . . ?
O5 Cu2 O1 89.22(9) 3_676 . ?
O7 Cu2 N1 87.70(9) . 3_776 ?
O5 Cu2 N1 92.22(9) 3_676 3_776 ?
O1 Cu2 N1 171.00(10) . 3_776 ?
O7 Cu2 O3 79.22(8) . 4_585 ?
O5 Cu2 O3 105.41(9) 3_676 4_585 ?
O1 Cu2 O3 99.64(8) . 4_585 ?
N1 Cu2 O3 88.55(9) 3_776 4_585 ?
C7 O1 Cu2 125.2(2) . . ?
C7 O2 Cu1 129.71(19) . . ?
C8 O3 Cu1 127.85(19) . 4_586 ?
C8 O3 Cu2 136.64(19) . 4_586 ?
Cu1 O3 Cu2 92.55(8) 4_586 4_586 ?
C9 O5 Cu2 123.89(17) . 3_676 ?
Cu1 O7 Cu2 122.60(10) 3_776 . ?
Cu1 O7 Cu1 94.11(8) 3_776 . ?
Cu2 O7 Cu1 94.44(8) . . ?
Cu1 O7 H7 118.1 3_776 . ?
Cu2 O7 H7 105.2 . . ?
Cu1 O7 H7 120.6 . . ?
C11 N1 N2 105.9(2) . . ?
C11 N1 Cu2 135.3(2) . 3_776 ?
N2 N1 Cu2 117.98(18) . 3_776 ?
C10 N2 N1 108.1(3) . . ?
C10 N2 Cu1 130.2(2) . . ?
N1 N2 Cu1 121.68(19) . . ?
C11 N3 C10 106.4(3) . . ?
C11 N3 H3 126.8 . . ?
C10 N3 H3 126.8 . . ?
C11 N4 H4A 120.0 . . ?
C11 N4 H4B 120.0 . . ?
H4A N4 H4B 120.0 . . ?
C6 C1 C2 119.7(3) . . ?
C6 C1 C7 120.6(3) . . ?
C2 C1 C7 119.5(3) . . ?
C3 C2 C1 120.0(3) . . ?
C3 C2 H2 120.0 . . ?
C1 C2 H2 120.0 . . ?
C2 C3 C4 120.3(3) . . ?
C2 C3 C8 118.5(3) . . ?
C4 C3 C8 121.2(3) . . ?
C3 C4 C5 119.7(3) . . ?
C3 C4 H4 120.1 . . ?
C5 C4 H4 120.1 . . ?
C6 C5 C4 119.8(3) . . ?
C6 C5 C9 119.6(3) . . ?
C4 C5 C9 120.5(3) . . ?
C1 C6 C5 120.4(3) . . ?
C1 C6 H6 119.8 . . ?
C5 C6 H6 119.8 . . ?
O1 C7 O2 126.7(3) . . ?
O1 C7 C1 117.2(3) . . ?
O2 C7 C1 116.0(3) . . ?
O4 C8 O3 124.5(3) . . ?
O4 C8 C3 120.3(3) . . ?
O3 C8 C3 115.2(3) . . ?
O6 C9 O5 125.8(3) . . ?
O6 C9 C5 119.7(3) . . ?
O5 C9 C5 114.5(3) . . ?
N2 C10 N3 109.6(3) . . ?
N2 C10 H10 125.2 . . ?
N3 C10 H10 125.2 . . ?
N1 C11 N4 127.1(3) . . ?
N1 C11 N3 109.9(3) . . ?
N4 C11 N3 122.9(3) . . ?

loop_
_geom_bond_atom_site_label_1
_geom_bond_atom_site_label_2
_geom_bond_distance
_geom_bond_site_symmetry_2
_geom_bond_publ_flag
Cu1 O7 1.915(2) 3_776 ?
Cu1 O2 1.954(2) . ?
Cu1 O3 1.968(2) 4_585 ?
Cu1 N2 1.976(3) . ?
Cu1 O7 2.286(2) . ?
Cu2 O7 1.924(2) . ?
Cu2 O5 1.946(2) 3_676 ?
Cu2 O1 1.970(2) . ?
Cu2 N1 1.990(3) 3_776 ?
Cu2 O3 2.309(2) 4_585 ?
O1 C7 1.258(4) . ?
O2 C7 1.267(4) . ?
O3 C8 1.261(4) . ?
O3 Cu1 1.968(2) 4_586 ?
O3 Cu2 2.309(2) 4_586 ?
O4 C8 1.233(4) . ?
O5 C9 1.291(4) . ?
O5 Cu2 1.946(2) 3_676 ?
O6 C9 1.229(4) . ?
O7 Cu1 1.915(2) 3_776 ?
O7 H7 0.8499 . ?
N1 C11 1.325(4) . ?
N1 N2 1.389(4) . ?
N1 Cu2 1.990(3) 3_776 ?
N2 C10 1.303(4) . ?
N3 C11 1.346(4) . ?
N3 C10 1.347(4) . ?
N3 H3 0.8599 . ?
N4 C11 1.332(4) . ?
N4 H4A 0.8600 . ?
N4 H4B 0.8600 . ?
C1 C6 1.383(4) . ?
C1 C2 1.399(4) . ?
C1 C7 1.508(4) . ?
C2 C3 1.381(4) . ?
C2 H2 0.9300 . ?
C3 C4 1.389(4) . ?
C3 C8 1.517(4) . ?
C4 C5 1.395(4) . ?
C4 H4 0.9300 . ?
C5 C6 1.388(4) . ?
C5 C9 1.509(4) . ?
C6 H6 0.9300 . ?
C10 H10 0.9300 . ?

loop_
_geom_torsion_atom_site_label_1
_geom_torsion_atom_site_label_2
_geom_torsion_atom_site_label_3
_geom_torsion_atom_site_label_4
_geom_torsion
_geom_torsion_site_symmetry_1
_geom_torsion_site_symmetry_2
_geom_torsion_site_symmetry_3
_geom_torsion_site_symmetry_4
_geom_torsion_publ_flag
O7 Cu2 O1 C7 66.6(2) . . . . ?
O5 Cu2 O1 C7 -118.0(2) 3_676 . . . ?
N1 Cu2 O1 C7 142.7(5) 3_776 . . . ?
O3 Cu2 O1 C7 -12.5(3) 4_585 . . . ?
O7 Cu1 O2 C7 -106.3(11) 3_776 . . . ?
O3 Cu1 O2 C7 59.7(3) 4_585 . . . ?
N2 Cu1 O2 C7 -132.2(3) . . . . ?
O7 Cu1 O2 C7 -19.4(3) . . . . ?
O5 Cu2 O7 Cu1 106.9(10) 3_676 . . 3_776 ?
O1 Cu2 O7 Cu1 -171.04(13) . . . 3_776 ?
N1 Cu2 O7 Cu1 17.71(13) 3_776 . . 3_776 ?
O3 Cu2 O7 Cu1 -71.25(12) 4_585 . . 3_776 ?
O5 Cu2 O7 Cu1 -155.3(10) 3_676 . . . ?
O1 Cu2 O7 Cu1 -73.28(8) . . . . ?
N1 Cu2 O7 Cu1 115.47(9) 3_776 . . . ?
O3 Cu2 O7 Cu1 26.51(7) 4_585 . . . ?
O7 Cu1 O7 Cu1 0.0 3_776 . . 3_776 ?
O2 Cu1 O7 Cu1 -175.76(9) . . . 3_776 ?
O3 Cu1 O7 Cu1 91.58(9) 4_585 . . 3_776 ?
N2 Cu1 O7 Cu1 -85.15(11) . . . 3_776 ?
O7 Cu1 O7 Cu2 -123.18(11) 3_776 . . . ?
O2 Cu1 O7 Cu2 61.06(9) . . . . ?
O3 Cu1 O7 Cu2 -31.60(9) 4_585 . . . ?
N2 Cu1 O7 Cu2 151.67(10) . . . . ?
C11 N1 N2 C10 1.1(3) . . . . ?
Cu2 N1 N2 C10 172.3(2) 3_776 . . . ?
C11 N1 N2 Cu1 -178.0(2) . . . . ?
Cu2 N1 N2 Cu1 -6.8(3) 3_776 . . . ?
O7 Cu1 N2 C10 176.8(3) 3_776 . . . ?
O2 Cu1 N2 C10 -5.0(3) . . . . ?
O3 Cu1 N2 C10 96.7(5) 4_585 . . . ?
O7 Cu1 N2 C10 -98.8(3) . . . . ?
O7 Cu1 N2 N1 -4.3(2) 3_776 . . . ?
O2 Cu1 N2 N1 173.8(2) . . . . ?
O3 Cu1 N2 N1 -84.5(5) 4_585 . . . ?
O7 Cu1 N2 N1 80.0(2) . . . . ?
C6 C1 C2 C3 1.1(4) . . . . ?
C7 C1 C2 C3 177.4(3) . . . . ?
C1 C2 C3 C4 -2.4(5) . . . . ?
C1 C2 C3 C8 179.3(3) . . . . ?
C2 C3 C4 C5 1.3(5) . . . . ?
C8 C3 C4 C5 179.5(3) . . . . ?
C3 C4 C5 C6 1.1(4) . . . . ?
C3 C4 C5 C9 -175.0(3) . . . . ?
C2 C1 C6 C5 1.3(5) . . . . ?
C7 C1 C6 C5 -175.0(3) . . . . ?
C4 C5 C6 C1 -2.4(4) . . . . ?
C9 C5 C6 C1 173.7(3) . . . . ?
Cu2 O1 C7 O2 -19.0(4) . . . . ?
Cu2 O1 C7 C1 159.4(2) . . . . ?
Cu1 O2 C7 O1 -4.7(5) . . . . ?
Cu1 O2 C7 C1 176.9(2) . . . . ?
C6 C1 C7 O1 -8.1(4) . . . . ?
C2 C1 C7 O1 175.7(3) . . . . ?
C6 C1 C7 O2 170.4(3) . . . . ?
C2 C1 C7 O2 -5.8(4) . . . . ?
Cu1 O3 C8 O4 19.1(5) 4_586 . . . ?
Cu2 O3 C8 O4 -135.7(3) 4_586 . . . ?
Cu1 O3 C8 C3 -160.5(2) 4_586 . . . ?
Cu2 O3 C8 C3 44.7(4) 4_586 . . . ?
C2 C3 C8 O4 -106.6(4) . . . . ?
C4 C3 C8 O4 75.1(4) . . . . ?
C2 C3 C8 O3 73.0(4) . . . . ?
C4 C3 C8 O3 -105.3(3) . . . . ?
Cu2 O5 C9 O6 -36.3(4) 3_676 . . . ?
Cu2 O5 C9 C5 142.0(2) 3_676 . . . ?
C6 C5 C9 O6 26.0(4) . . . . ?
C4 C5 C9 O6 -157.9(3) . . . . ?
C6 C5 C9 O5 -152.4(3) . . . . ?
C4 C5 C9 O5 23.7(4) . . . . ?
N1 N2 C10 N3 0.1(4) . . . . ?
Cu1 N2 C10 N3 179.1(2) . . . . ?
C11 N3 C10 N2 -1.4(4) . . . . ?
N2 N1 C11 N4 178.8(3) . . . . ?
Cu2 N1 C11 N4 9.8(5) 3_776 . . . ?
N2 N1 C11 N3 -2.0(3) . . . . ?
Cu2 N1 C11 N3 -170.9(2) 3_776 . . . ?
C10 N3 C11 N1 2.1(4) . . . . ?
C10 N3 C11 N4 -178.6(3) . . . . ?
